data_2300739
loop_
_publ_author_name
'Shtender, Vitalii'
'Cedervall, Johan'
'Ek, Gustav'
'Zlotea, Claudia'
'Andersson, Mikael S.'
'Manuel, Pascal'
'Sahlberg, Martin'
'H&#xe4;ussermann, Ulrich'

_publ_section_title
;
 Revisiting the hydrogenation behavior of NdGa and its hydride phases.
;
_journal_coeditor_code NB5371
_journal_issue 'Pt 2'
_journal_name_full 'Journal of applied crystallography'
_journal_page_first 248
_journal_page_last 257
_journal_paper_doi 10.1107/S1600576724000554
_journal_volume 57
_journal_year 2024
_chemical_formula_sum 'Ga Nd'
_chemical_formula_weight 213.96
_space_group_crystal_system orthorhombic
_space_group_IT_number 63
_space_group_name_Hall '-C 2c 2'
_space_group_name_H-M_alt 'C m c m'
_atom_sites_solution_primary 12
_audit_creation_method SHELXL-2019/1
_cell_angle_alpha 90
_cell_angle_beta 90
_cell_angle_gamma 90
_cell_formula_units_Z 12
_cell_length_a 12.3380(6)
_cell_length_b 12.2710(9)
_cell_length_c 4.1691(2)
_cell_measurement_reflns_used 7143
_cell_measurement_temperature 296(2)
_cell_measurement_theta_max 32.472
_cell_measurement_theta_min 2.341
_cell_volume 631.20(6)
_computing_structure_refinement 'SHELXL-2019/1 (Sheldrick, 2019)'
_diffrn_ambient_temperature 296(2)
_diffrn_measured_fraction_theta_full 1.000
_diffrn_measured_fraction_theta_max 0.956
_diffrn_measurement_device_type 'Bruker D8'
_diffrn_radiation_type MoK\a
_diffrn_radiation_wavelength 0.71073
_diffrn_reflns_av_R_equivalents 0.0572
_diffrn_reflns_av_unetI/netI 0.0325
_diffrn_reflns_Laue_measured_fraction_full 1.000
_diffrn_reflns_Laue_measured_fraction_max 0.956
_diffrn_reflns_limit_h_max 18
_diffrn_reflns_limit_h_min -18
_diffrn_reflns_limit_k_max 14
_diffrn_reflns_limit_k_min -18
_diffrn_reflns_limit_l_max 5
_diffrn_reflns_limit_l_min -6
_diffrn_reflns_number 7143
_diffrn_reflns_point_group_measured_fraction_full 1.000
_diffrn_reflns_point_group_measured_fraction_max 0.956
_diffrn_reflns_theta_full 25.242
_diffrn_reflns_theta_max 32.472
_diffrn_reflns_theta_min 2.341
_exptl_absorpt_coefficient_mu 36.692
_exptl_absorpt_correction_T_max 0.698
_exptl_absorpt_correction_T_min 0.641
_exptl_absorpt_correction_type multi-scan
_exptl_absorpt_process_details SADABS
_exptl_crystal_density_diffrn 6.755
_exptl_crystal_description needle
_exptl_crystal_F_000 1092
_exptl_crystal_size_max 0.03
_exptl_crystal_size_mid 0.01
_exptl_crystal_size_min 0.01
_refine_diff_density_max 2.377
_refine_diff_density_min -2.078
_refine_diff_density_rms 0.479
_refine_ls_extinction_expression Fc^*^=kFc[1+0.001xFc^2^\l^3^/sin(2\q)]^-1/4^
_refine_ls_extinction_method none
_refine_ls_goodness_of_fit_ref 1.063
_refine_ls_hydrogen_treatment undef
_refine_ls_matrix_type full
_refine_ls_number_parameters 22
_refine_ls_number_reflns 635
_refine_ls_number_restraints 0
_refine_ls_restrained_S_all 1.063
_refine_ls_R_factor_all 0.0470
_refine_ls_R_factor_gt 0.0276
_refine_ls_shift/su_max 0.000
_refine_ls_shift/su_mean 0.000
_refine_ls_structure_factor_coef Fsqd
_refine_ls_weighting_details 'w=1/[\s^2^(Fo^2^)+(0.0218P)^2^+6.0517P] where P=(Fo^2^+2Fc^2^)/3'
_refine_ls_weighting_scheme calc
_refine_ls_wR_factor_gt 0.0510
_refine_ls_wR_factor_ref 0.0567
_reflns_Friedel_coverage 0.000
_reflns_number_gt 511
_reflns_number_total 635
_reflns_threshold_expression 'I > 2\s(I)'
_cod_data_source_file nb5371sup1.cif
_cod_data_source_block NdGaH1.2
_cod_depositor_comments
;Adding full bibliography for 2300736--2300740.cif.

 Adding full bibliography for 2300736--2300740.cif.
;
_cod_database_code 2300739
_cod_database_fobs_code 2300739
_shelx_shelxl_version_number 2019/1
_shelx_space_group_comment
;
The symmetry employed for this shelxl refinement is uniquely defined
by the following loop, which should always be used as a source of
symmetry information in preference to the above space-group names.
They are only intended as comments.
;

loop_
_space_group_symop_operation_xyz
'x, y, z'
'-x, -y, z+1/2'
'-x, y, -z+1/2'
'x, -y, -z'
'x+1/2, y+1/2, z'
'-x+1/2, -y+1/2, z+1/2'
'-x+1/2, y+1/2, -z+1/2'
'x+1/2, -y+1/2, -z'
'-x, -y, -z'
'x, y, -z-1/2'
'x, -y, z-1/2'
'-x, y, z'
'-x+1/2, -y+1/2, -z'
'x+1/2, y+1/2, -z-1/2'
'x+1/2, -y+1/2, z-1/2'
'-x+1/2, y+1/2, z'

loop_
_atom_site_label
_atom_site_type_symbol
_atom_site_fract_x
_atom_site_fract_y
_atom_site_fract_z
_atom_site_U_iso_or_equiv
_atom_site_adp_type
_atom_site_occupancy
_atom_site_site_symmetry_order
_atom_site_calc_flag
_atom_site_refinement_flags_posn
_atom_site_refinement_flags_adp
_atom_site_refinement_flags_occupancy
_atom_site_disorder_assembly
_atom_site_disorder_group
Nd1 Nd 0.32999(3) 0.35426(3) 0.250000 0.00728(14) Uani 1 2 d S T P . .
Nd2 Nd 0.000000 0.33415(5) 0.250000 0.00708(17) Uani 1 4 d S T P . .
Ga1 Ga 0.34928(7) 0.05844(7) 0.250000 0.0096(2) Uani 1 2 d S T P . .
Ga2 Ga 0.000000 0.05939(10) 0.250000 0.0083(3) Uani 1 4 d S T P . .

loop_
_atom_site_aniso_label
_atom_site_aniso_U_11
_atom_site_aniso_U_22
_atom_site_aniso_U_33
_atom_site_aniso_U_23
_atom_site_aniso_U_13
_atom_site_aniso_U_12
Nd1 0.00633(19) 0.0100(2) 0.0055(2) 0.000 0.000 -0.00041(14)
Nd2 0.0055(2) 0.0105(3) 0.0052(3) 0.000 0.000 0.000
Ga1 0.0104(4) 0.0128(4) 0.0057(4) 0.000 0.000 -0.0012(3)
Ga2 0.0081(5) 0.0107(6) 0.0060(6) 0.000 0.000 0.000

loop_
_atom_type_symbol
_atom_type_description
_atom_type_scat_dispersion_real
_atom_type_scat_dispersion_imag
_atom_type_scat_source
Ga Ga 0.2307 1.6083 'International Tables Vol C Tables 4.2.6.8 and 6.1.1.4'
Nd Nd -0.1943 3.0179 'International Tables Vol C Tables 4.2.6.8 and 6.1.1.4'

loop_
_geom_angle_atom_site_label_1
_geom_angle_atom_site_label_2
_geom_angle_atom_site_label_3
_geom_angle
_geom_angle_site_symmetry_1
_geom_angle_site_symmetry_3
_geom_angle_publ_flag
Ga2 Nd1 Ga2 83.148(17) 13_556 13 ?
Ga2 Nd1 Ga1 140.84(3) 13_556 13 ?
Ga2 Nd1 Ga1 85.235(15) 13 13 ?
Ga2 Nd1 Ga1 85.235(15) 13_556 13_556 ?
Ga2 Nd1 Ga1 140.84(3) 13 13_556 ?
Ga1 Nd1 Ga1 80.61(2) 13 13_556 ?
Ga2 Nd1 Ga2 46.64(2) 13_556 5 ?
Ga2 Nd1 Ga2 46.64(2) 13 5 ?
Ga1 Nd1 Ga2 100.60(2) 13 5 ?
Ga1 Nd1 Ga2 100.60(2) 13_556 5 ?
Ga2 Nd1 Ga1 100.90(2) 13_556 7 ?
Ga2 Nd1 Ga1 100.90(2) 13 7 ?
Ga1 Nd1 Ga1 45.296(19) 13 7 ?
Ga1 Nd1 Ga1 45.296(19) 13_556 7 ?
Ga2 Nd1 Ga1 81.24(2) 5 7 ?
Ga2 Nd1 Nd2 57.73(2) 13_556 13_556 ?
Ga2 Nd1 Nd2 101.721(17) 13 13_556 ?
Ga1 Nd1 Nd2 161.35(2) 13 13_556 ?
Ga1 Nd1 Nd2 103.242(12) 13_556 13_556 ?
Ga2 Nd1 Nd2 96.629(16) 5 13_556 ?
Ga1 Nd1 Nd2 146.259(6) 7 13_556 ?
Ga2 Nd1 Nd2 101.721(17) 13_556 13 ?
Ga2 Nd1 Nd2 57.73(2) 13 13 ?
Ga1 Nd1 Nd2 103.242(12) 13 13 ?
Ga1 Nd1 Nd2 161.35(2) 13_556 13 ?
Ga2 Nd1 Nd2 96.629(16) 5 13 ?
Ga1 Nd1 Nd2 146.259(6) 7 13 ?
Nd2 Nd1 Nd2 67.467(11) 13_556 13 ?
Ga2 Nd1 Nd1 157.95(3) 13_556 13 ?
Ga2 Nd1 Nd1 101.975(15) 13 13 ?
Ga1 Nd1 Nd1 61.201(17) 13 13 ?
Ga1 Nd1 Nd1 102.68(2) 13_556 13 ?
Ga2 Nd1 Nd1 147.114(7) 5 13 ?
Ga1 Nd1 Nd1 99.155(18) 7 13 ?
Nd2 Nd1 Nd1 100.255(17) 13_556 13 ?
Nd2 Nd1 Nd1 64.912(11) 13 13 ?
Ga2 Nd1 Nd1 101.975(15) 13_556 13_556 ?
Ga2 Nd1 Nd1 157.95(3) 13 13_556 ?
Ga1 Nd1 Nd1 102.68(2) 13 13_556 ?
Ga1 Nd1 Nd1 61.201(17) 13_556 13_556 ?
Ga2 Nd1 Nd1 147.114(7) 5 13_556 ?
Ga1 Nd1 Nd1 99.155(18) 7 13_556 ?
Nd2 Nd1 Nd1 64.912(10) 13_556 13_556 ?
Nd2 Nd1 Nd1 100.255(17) 13 13_556 ?
Nd1 Nd1 Nd1 65.647(13) 13 13_556 ?
Ga2 Nd1 Nd2 133.387(9) 13_556 . ?
Ga2 Nd1 Nd2 133.387(9) 13 . ?
Ga1 Nd1 Nd2 48.319(14) 13 . ?
Ga1 Nd1 Nd2 48.319(14) 13_556 . ?
Ga2 Nd1 Nd2 133.27(2) 5 . ?
Ga1 Nd1 Nd2 52.031(18) 7 . ?
Nd2 Nd1 Nd2 121.366(9) 13_556 . ?
Nd2 Nd1 Nd2 121.366(9) 13 . ?
Nd1 Nd1 Nd2 56.455(11) 13 . ?
Nd1 Nd1 Nd2 56.455(11) 13_556 . ?
Ga1 Nd2 Ga1 129.48(4) 13_556 15_455 ?
Ga1 Nd2 Ga1 74.03(3) 13_556 15_456 ?
Ga1 Nd2 Ga1 84.89(2) 15_455 15_456 ?
Ga1 Nd2 Ga1 84.89(2) 13_556 13 ?
Ga1 Nd2 Ga1 74.03(3) 15_455 13 ?
Ga1 Nd2 Ga1 129.48(4) 15_456 13 ?
Ga1 Nd2 Ga1 46.321(18) 13_556 7 ?
Ga1 Nd2 Ga1 89.05(2) 15_455 7 ?
Ga1 Nd2 Ga1 89.05(2) 15_456 7 ?
Ga1 Nd2 Ga1 46.321(18) 13 7 ?
Ga1 Nd2 Ga1 89.05(2) 13_556 5_455 ?
Ga1 Nd2 Ga1 46.321(18) 15_455 5_455 ?
Ga1 Nd2 Ga1 46.321(18) 15_456 5_455 ?
Ga1 Nd2 Ga1 89.05(2) 13 5_455 ?
Ga1 Nd2 Ga1 68.09(3) 7 5_455 ?
Ga1 Nd2 Ga2 115.26(2) 13_556 . ?
Ga1 Nd2 Ga2 115.26(2) 15_455 . ?
Ga1 Nd2 Ga2 115.26(2) 15_456 . ?
Ga1 Nd2 Ga2 115.26(2) 13 . ?
Ga1 Nd2 Ga2 145.955(16) 7 . ?
Ga1 Nd2 Ga2 145.955(16) 5_455 . ?
Ga1 Nd2 Nd1 166.91(2) 13_556 15_455 ?
Ga1 Nd2 Nd1 63.361(18) 15_455 15_455 ?
Ga1 Nd2 Nd1 107.529(16) 15_456 15_455 ?
Ga1 Nd2 Nd1 102.971(12) 13 15_455 ?
Ga1 Nd2 Nd1 145.405(8) 7 15_455 ?
Ga1 Nd2 Nd1 101.392(14) 5_455 15_455 ?
Ga2 Nd2 Nd1 51.981(10) . 15_455 ?
Ga1 Nd2 Nd1 107.529(16) 13_556 13 ?
Ga1 Nd2 Nd1 102.971(12) 15_455 13 ?
Ga1 Nd2 Nd1 166.91(2) 15_456 13 ?
Ga1 Nd2 Nd1 63.361(18) 13 13 ?
Ga1 Nd2 Nd1 101.392(14) 7 13 ?
Ga1 Nd2 Nd1 145.405(8) 5_455 13 ?
Ga2 Nd2 Nd1 51.981(10) . 13 ?
Nd1 Nd2 Nd1 67.944(14) 15_455 13 ?
Ga1 Nd2 Nd1 102.971(12) 13_556 15_456 ?
Ga1 Nd2 Nd1 107.529(16) 15_455 15_456 ?
Ga1 Nd2 Nd1 63.361(18) 15_456 15_456 ?
Ga1 Nd2 Nd1 166.91(2) 13 15_456 ?
Ga1 Nd2 Nd1 145.405(8) 7 15_456 ?
Ga1 Nd2 Nd1 101.392(14) 5_455 15_456 ?
Ga2 Nd2 Nd1 51.981(10) . 15_456 ?
Nd1 Nd2 Nd1 67.467(11) 15_455 15_456 ?
Nd1 Nd2 Nd1 103.96(2) 13 15_456 ?
Ga1 Nd2 Nd1 63.361(18) 13_556 13_556 ?
Ga1 Nd2 Nd1 166.91(2) 15_455 13_556 ?
Ga1 Nd2 Nd1 102.971(12) 15_456 13_556 ?
Ga1 Nd2 Nd1 107.529(16) 13 13_556 ?
Ga1 Nd2 Nd1 101.392(14) 7 13_556 ?
Ga1 Nd2 Nd1 145.405(9) 5_455 13_556 ?
Ga2 Nd2 Nd1 51.981(10) . 13_556 ?
Nd1 Nd2 Nd1 103.96(2) 15_455 13_556 ?
Nd1 Nd2 Nd1 67.467(11) 13 13_556 ?
Nd1 Nd2 Nd1 67.944(14) 15_456 13_556 ?
Ga1 Nd2 Nd1 51.189(13) 13_556 . ?
Ga1 Nd2 Nd1 125.108(17) 15_455 . ?
Ga1 Nd2 Nd1 125.108(17) 15_456 . ?
Ga1 Nd2 Nd1 51.189(13) 13 . ?
Ga1 Nd2 Nd1 52.487(16) 7 . ?
Ga1 Nd2 Nd1 120.58(2) 5_455 . ?
Ga2 Nd2 Nd1 93.469(10) . . ?
Nd1 Nd2 Nd1 126.515(11) 15_455 . ?
Nd1 Nd2 Nd1 58.634(9) 13 . ?
Nd1 Nd2 Nd1 126.515(11) 15_456 . ?
Nd1 Nd2 Nd1 58.634(9) 13_556 . ?
Ga1 Ga1 Ga1 110.94(7) 11 11_556 ?
Ga1 Ga1 Nd2 142.925(16) 11 13_556 ?
Ga1 Ga1 Nd2 71.692(16) 11_556 13_556 ?
Ga1 Ga1 Nd2 71.692(16) 11 13 ?
Ga1 Ga1 Nd2 142.925(16) 11_556 13 ?
Nd2 Ga1 Nd2 84.89(2) 13_556 13 ?
Ga1 Ga1 Nd1 69.851(13) 11 13 ?
Ga1 Ga1 Nd1 136.164(17) 11_556 13 ?
Nd2 Ga1 Nd1 135.07(3) 13_556 13 ?
Nd2 Ga1 Nd1 80.494(13) 13 13 ?
Ga1 Ga1 Nd1 136.164(17) 11 13_556 ?
Ga1 Ga1 Nd1 69.851(13) 11_556 13_556 ?
Nd2 Ga1 Nd1 80.494(13) 13_556 13_556 ?
Nd2 Ga1 Nd1 135.07(3) 13 13_556 ?
Nd1 Ga1 Nd1 80.61(2) 13 13_556 ?
Ga1 Ga1 Nd2 61.99(3) 11 5_545 ?
Ga1 Ga1 Nd2 61.99(3) 11_556 5_545 ?
Nd2 Ga1 Nd2 90.95(2) 13_556 5_545 ?
Nd2 Ga1 Nd2 90.95(2) 13 5_545 ?
Nd1 Ga1 Nd2 131.276(19) 13 5_545 ?
Nd1 Ga1 Nd2 131.276(19) 13_556 5_545 ?
Ga1 Ga1 Nd1 64.85(3) 11 7_545 ?
Ga1 Ga1 Nd1 64.85(3) 11_556 7_545 ?
Nd2 Ga1 Nd1 135.917(16) 13_556 7_545 ?
Nd2 Ga1 Nd1 135.917(16) 13 7_545 ?
Nd1 Ga1 Nd1 78.17(2) 13 7_545 ?
Nd1 Ga1 Nd1 78.17(2) 13_556 7_545 ?
Nd2 Ga1 Nd1 75.48(2) 5_545 7_545 ?
Ga2 Ga2 Ga2 110.08(9) 9 9_556 ?
Ga2 Ga2 Nd1 137.487(19) 9 13_556 ?
Ga2 Ga2 Nd1 69.478(16) 9_556 13_556 ?
Ga2 Ga2 Nd1 69.478(16) 9 15_455 ?
Ga2 Ga2 Nd1 137.487(19) 9_556 15_455 ?
Nd1 Ga2 Nd1 140.57(5) 13_556 15_455 ?
Ga2 Ga2 Nd1 137.487(19) 9 15_456 ?
Ga2 Ga2 Nd1 69.478(16) 9_556 15_456 ?
Nd1 Ga2 Nd1 83.784(18) 13_556 15_456 ?
Nd1 Ga2 Nd1 83.150(17) 15_455 15_456 ?
Ga2 Ga2 Nd1 69.478(16) 9 13 ?
Ga2 Ga2 Nd1 137.487(19) 9_556 13 ?
Nd1 Ga2 Nd1 83.150(17) 13_556 13 ?
Nd1 Ga2 Nd1 83.784(18) 15_455 13 ?
Nd1 Ga2 Nd1 140.57(5) 15_456 13 ?
Ga2 Ga2 Nd1 63.88(4) 9 5_445 ?
Ga2 Ga2 Nd1 63.88(4) 9_556 5_445 ?
Nd1 Ga2 Nd1 133.36(2) 13_556 5_445 ?
Nd1 Ga2 Nd1 80.309(16) 15_455 5_445 ?
Nd1 Ga2 Nd1 80.309(16) 15_456 5_445 ?
Nd1 Ga2 Nd1 133.36(2) 13 5_445 ?
Ga2 Ga2 Nd1 63.88(4) 9 7_545 ?
Ga2 Ga2 Nd1 63.88(4) 9_556 7_545 ?
Nd1 Ga2 Nd1 80.309(16) 13_556 7_545 ?
Nd1 Ga2 Nd1 133.36(2) 15_455 7_545 ?
Nd1 Ga2 Nd1 133.36(2) 15_456 7_545 ?
Nd1 Ga2 Nd1 80.309(16) 13 7_545 ?
Nd1 Ga2 Nd1 79.61(3) 5_445 7_545 ?
Ga2 Ga2 Nd2 124.96(5) 9 . ?
Ga2 Ga2 Nd2 124.96(5) 9_556 . ?
Nd1 Ga2 Nd2 70.29(2) 13_556 . ?
Nd1 Ga2 Nd2 70.29(2) 15_455 . ?
Nd1 Ga2 Nd2 70.29(2) 15_456 . ?
Nd1 Ga2 Nd2 70.29(2) 13 . ?
Nd1 Ga2 Nd2 140.195(15) 5_445 . ?
Nd1 Ga2 Nd2 140.195(15) 7_545 . ?

loop_
_geom_bond_atom_site_label_1
_geom_bond_atom_site_label_2
_geom_bond_distance
_geom_bond_site_symmetry_2
_geom_bond_publ_flag
Nd1 Ga2 3.1413(5) 13_556 ?
Nd1 Ga2 3.1413(5) 13 ?
Nd1 Ga1 3.2226(7) 13 ?
Nd1 Ga1 3.2226(7) 13_556 ?
Nd1 Ga2 3.2765(10) 5 ?
Nd1 Ga1 3.3421(9) 7 ?
Nd1 Nd2 3.7537(5) 13_556 ?
Nd1 Nd2 3.7537(5) 13 ?
Nd1 Nd1 3.8457(7) 13 ?
Nd1 Nd1 3.8456(7) 13_556 ?
Nd1 Nd2 4.0789(4) . ?
Nd2 Ga1 3.0888(7) 13_556 ?
Nd2 Ga1 3.0888(7) 15_455 ?
Nd2 Ga1 3.0888(7) 15_456 ?
Nd2 Ga1 3.0888(7) 13 ?
Nd2 Ga1 3.3216(10) 7 ?
Nd2 Ga1 3.3216(10) 5_455 ?
Nd2 Ga2 3.3716(14) . ?
Ga1 Ga1 2.5303(10) 11 ?
Ga1 Ga1 2.5303(10) 11_556 ?
Ga2 Ga2 2.5436(14) 9 ?
Ga2 Ga2 2.5436(14) 9_556 ?
